data_4301046
loop_
_publ_author_name
'Lin, Chia-Her'
'Wang, Sue-Lein'

_publ_section_title
;
 New Titanium and Nickel Gallophosphates with Layered Structures
;
_journal_coden_ASTM INOCAJ
_journal_issue 2
_journal_name_full 'Inorganic Chemistry'
_journal_page_first 251
_journal_page_last 257
_journal_paper_doi 10.1021/ic0494556
_journal_volume 44
_journal_year 2005
_chemical_formula_sum 'C12 H48 Ga5.48 N6 O46 P10 Ti2.52'
_chemical_formula_weight 1824.97
_space_group_IT_number 14
_symmetry_cell_setting monoclinic
_symmetry_space_group_name_Hall '-P 2ybc'
_symmetry_space_group_name_H-M 'P 1 21/c 1'
_cell_angle_alpha 90.00
_cell_angle_beta 96.737(2)
_cell_angle_gamma 90.00
_cell_formula_units_Z 2
_cell_length_a 25.692(2)
_cell_length_b 9.6552(8)
_cell_length_c 9.8418(8)
_cell_measurement_temperature 294(2)
_cell_volume 2424.5(3)
_diffrn_ambient_temperature 294(2)
_exptl_crystal_density_diffrn 2.416
_cod_duplicate_entry 4308432
_cod_depositor_comments
;
The following automatic conversions were performed:
'_symmetry_cell_setting' value 'Monoclinic' changed to 'monoclinic'
according to '/home/saulius/struct/CIF-dictionaries/cif_core.dic'
dictionary named 'cif_core.dic' version 2.4.1 from 2010-06-29.

Automatic conversion script
Id: cif_fix_enum 1527 2010-12-29 10:47:43Z saulius 
;
_cod_original_sg_symbol_H-M 'P 21/c'
_cod_database_code 4301046

loop_
_symmetry_equiv_pos_as_xyz
'x, y, z'
'-x, y+1/2, -z+1/2'
'-x, -y, -z'
'x, -y-1/2, z-1/2'

loop_
_atom_site_label
_atom_site_type_symbol
_atom_site_fract_x
_atom_site_fract_y
_atom_site_fract_z
_atom_site_U_iso_or_equiv
_atom_site_adp_type
_atom_site_occupancy
_atom_site_symmetry_multiplicity
_atom_site_calc_flag
_atom_site_refinement_flags
_atom_site_disorder_assembly
_atom_site_disorder_group
Ga1 Ga 0.368420(18) 0.64175(5) 0.48400(5) 0.01146(13) Uani 1 1 d . . .
Ga2 Ga 0.164638(19) 0.37120(5) 0.34074(5) 0.01271(13) Uani 1 1 d . . .
Ga3 Ga 0.47459(2) 0.13210(6) 0.77575(6) 0.0096(2) Uani 0.473(8) 1 d P . .
Ti3 Ti 0.47459(2) 0.13210(6) 0.77575(6) 0.0096(2) Uani 0.527(11) 1 d P . .
Ga4 Ga 0.17081(3) 0.72047(6) 0.09864(6) 0.0109(2) Uani 0.264(8) 1 d P . .
Ti4 Ti 0.17081(3) 0.72047(6) 0.09864(6) 0.0109(2) Uani 0.736(11) 1 d P . .
P1 P 0.18791(4) 0.38605(10) 0.03674(11) 0.0113(2) Uani 1 1 d . . .
P2 P 0.43898(4) 0.39367(11) 0.58688(11) 0.0107(2) Uani 1 1 d . . .
P3 P 0.09332(4) 0.87807(11) -0.16640(11) 0.0127(2) Uani 1 1 d . . .
P4 P 0.24399(4) 0.60918(11) 0.39480(11) 0.0112(2) Uani 1 1 d . . .
P5 P 0.41713(4) 0.83578(11) 0.70838(10) 0.0102(2) Uani 1 1 d . . .
O1 O 0.17834(12) 0.5384(3) 0.0001(3) 0.0154(6) Uani 1 1 d . . .
O2 O 0.15897(13) 0.3410(3) 0.1573(3) 0.0169(6) Uani 1 1 d . . .
O3 O 0.16271(13) 0.3013(3) -0.0884(3) 0.0183(7) Uani 1 1 d . . .
O4 O 0.24613(13) 0.3550(3) 0.0672(3) 0.0218(7) Uani 1 1 d . . .
O5 O 0.42960(12) 0.2771(3) 0.6868(3) 0.0148(6) Uani 1 1 d . . .
O6 O 0.48502(12) 0.4818(3) 0.6403(3) 0.0173(7) Uani 1 1 d . . .
O7 O 0.38735(12) 0.4828(3) 0.5753(3) 0.0178(7) Uani 1 1 d . . .
O8 O 0.44500(13) 0.3316(3) 0.4477(3) 0.0177(7) Uani 1 1 d . . .
O9 O 0.12214(13) 0.7808(3) -0.0609(3) 0.0208(7) Uani 1 1 d . . .
O10 O 0.11098(13) 0.8572(3) -0.3086(3) 0.0182(7) Uani 1 1 d . . .
O11 O 0.10724(13) 1.0313(3) -0.1225(3) 0.0208(7) Uani 1 1 d . . .
O12 O 0.03463(13) 0.8591(3) -0.1722(4) 0.0243(8) Uani 1 1 d . . .
O13 O 0.22115(13) 0.6678(3) 0.2591(3) 0.0199(7) Uani 1 1 d . . .
O14 O 0.23068(12) 0.6939(3) 0.5159(3) 0.0184(7) Uani 1 1 d . . .
O15 O 0.22581(12) 0.4561(3) 0.4082(3) 0.0191(7) Uani 1 1 d . . .
O16 O 0.30394(12) 0.6021(3) 0.3989(3) 0.0207(7) Uani 1 1 d . . .
O17 O 0.36862(12) 0.7860(3) 0.6084(3) 0.0141(6) Uani 1 1 d . . .
O18 O 0.46551(12) 0.7631(3) 0.6682(3) 0.0150(6) Uani 1 1 d . . .
O19 O 0.41872(11) 0.9927(3) 0.7006(3) 0.0160(6) Uani 1 1 d . . .
O20 O 0.40772(12) 0.7888(3) 0.8558(3) 0.0158(6) Uani 1 1 d . . .
O21 O 0.50841(13) 0.1052(3) 0.5927(3) 0.0222(7) Uani 1 1 d . . .
O22 O 0.15760(14) 0.9088(3) 0.2027(3) 0.0227(7) Uani 1 1 d . . .
O23 O 0.0673(2) 1.0638(7) 0.1258(5) 0.089(2) Uani 1 1 d . . .
N1 N 0.31818(15) 0.0083(4) 0.4555(4) 0.0197(8) Uani 1 1 d . . .
N2 N 0.30415(16) 0.1683(4) 0.2087(4) 0.0207(8) Uani 1 1 d . . .
N3 N 0.02021(17) 0.6385(4) -0.0058(4) 0.0231(9) Uani 1 1 d . . .
C1 C 0.2926(2) -0.0536(5) 0.3258(5) 0.0262(11) Uani 1 1 d . . .
C2 C 0.26658(19) 0.0582(5) 0.2369(5) 0.0235(10) Uani 1 1 d . . .
C3 C 0.35672(19) 0.1188(5) 0.4291(5) 0.0230(10) Uani 1 1 d . . .
C4 C 0.32931(19) 0.2316(5) 0.3398(5) 0.0220(10) Uani 1 1 d . . .
C5 C -0.0339(2) 0.6140(5) 0.0210(6) 0.0314(12) Uani 1 1 d . . .
C6 C 0.0394(2) 0.5245(6) -0.0883(6) 0.0307(12) Uani 1 1 d . . .
H1 H 0.2908 0.0469 0.5019 0.080 Uiso 1 1 d . . .
H2 H 0.3381 -0.0608 0.4975 0.080 Uiso 1 1 d . . .
H3 H 0.3289 0.1355 0.1600 0.080 Uiso 1 1 d . . .
H4 H 0.2880 0.2432 0.1591 0.080 Uiso 1 1 d . . .
H5 H 0.0252 0.7242 -0.0550 0.080 Uiso 1 1 d . . .
H6 H 0.0374 0.6736 0.0651 0.080 Uiso 1 1 d . . .
H7 H 0.2736 -0.1194 0.3608 0.080 Uiso 1 1 d . . .
H8 H 0.3201 -0.1012 0.2947 0.080 Uiso 1 1 d . . .
H9 H 0.2427 0.1053 0.2676 0.080 Uiso 1 1 d . . .
H10 H 0.2480 0.0272 0.1411 0.080 Uiso 1 1 d . . .
H11 H 0.3864 0.0773 0.3907 0.080 Uiso 1 1 d . . .
H12 H 0.3715 0.1711 0.5148 0.080 Uiso 1 1 d . . .
H13 H 0.2987 0.2655 0.3731 0.080 Uiso 1 1 d . . .
H14 H 0.3558 0.3016 0.3283 0.080 Uiso 1 1 d . . .
H15 H -0.0618 0.6343 -0.0291 0.080 Uiso 1 1 d . . .
H16 H -0.0426 0.6893 0.0818 0.080 Uiso 1 1 d . . .
H17 H 0.0081 0.5115 -0.1594 0.080 Uiso 1 1 d . . .
H18 H 0.0723 0.5423 -0.1122 0.080 Uiso 1 1 d . . .
H19 H 0.1089 1.1041 0.1577 0.080 Uiso 1 1 d . . .
H20 H 0.0544 0.9541 0.1131 0.080 Uiso 1 1 d . . .
H21 H 0.1281 0.9714 0.1889 0.080 Uiso 1 1 d . . .
H22 H 0.5365 0.1554 0.5882 0.080 Uiso 1 1 d . . .
H23 H 0.1672 0.9117 0.2936 0.080 Uiso 1 1 d . . .
H24 H 0.4776 0.1809 0.5552 0.080 Uiso 1 1 d . . .

loop_
_atom_site_aniso_label
_atom_site_aniso_U_11
_atom_site_aniso_U_22
_atom_site_aniso_U_33
_atom_site_aniso_U_23
_atom_site_aniso_U_13
_atom_site_aniso_U_12
Ga1 0.0136(2) 0.0129(2) 0.0079(2) 0.00023(17) 0.00172(17) 0.00035(18)
Ga2 0.0189(3) 0.0113(2) 0.0083(2) 0.00128(17) 0.00332(18) 0.00045(18)
Ga3 0.0119(3) 0.0100(3) 0.0068(3) 0.0015(2) 0.0003(2) 0.0003(2)
Ti3 0.0119(3) 0.0100(3) 0.0068(3) 0.0015(2) 0.0003(2) 0.0003(2)
Ga4 0.0151(4) 0.0118(4) 0.0056(3) 0.0019(2) 0.0003(2) -0.0010(2)
Ti4 0.0151(4) 0.0118(4) 0.0056(3) 0.0019(2) 0.0003(2) -0.0010(2)
P1 0.0162(6) 0.0110(5) 0.0069(5) 0.0001(4) 0.0022(4) 0.0008(4)
P2 0.0130(5) 0.0109(5) 0.0083(5) 0.0007(4) 0.0014(4) -0.0010(4)
P3 0.0152(6) 0.0141(5) 0.0086(5) 0.0018(4) 0.0005(4) -0.0011(4)
P4 0.0134(5) 0.0122(5) 0.0076(5) 0.0015(4) -0.0005(4) -0.0007(4)
P5 0.0141(5) 0.0110(5) 0.0055(5) -0.0006(4) 0.0011(4) 0.0010(4)
O1 0.0259(17) 0.0102(14) 0.0105(14) -0.0009(12) 0.0030(12) 0.0007(12)
O2 0.0244(17) 0.0211(16) 0.0059(14) 0.0007(12) 0.0044(12) -0.0037(13)
O3 0.0321(19) 0.0127(15) 0.0094(14) -0.0038(12) 0.0003(13) 0.0004(13)
O4 0.0190(17) 0.0235(17) 0.0227(18) 0.0062(14) 0.0024(14) 0.0053(14)
O5 0.0190(16) 0.0141(15) 0.0114(14) 0.0046(12) 0.0021(12) 0.0005(12)
O6 0.0205(17) 0.0178(15) 0.0128(15) -0.0015(12) -0.0015(12) -0.0066(13)
O7 0.0181(16) 0.0187(15) 0.0176(16) 0.0079(13) 0.0057(13) 0.0040(13)
O8 0.0247(17) 0.0203(16) 0.0091(14) -0.0053(12) 0.0063(13) -0.0081(13)
O9 0.0241(18) 0.0215(16) 0.0152(16) 0.0090(13) -0.0040(13) -0.0016(13)
O10 0.0242(17) 0.0226(16) 0.0076(14) -0.0016(12) 0.0010(12) 0.0029(13)
O11 0.0317(19) 0.0167(15) 0.0157(16) -0.0035(13) 0.0099(14) -0.0074(14)
O12 0.0159(17) 0.0257(18) 0.031(2) 0.0073(15) 0.0016(14) -0.0020(14)
O13 0.0220(17) 0.0256(17) 0.0109(15) 0.0071(13) -0.0031(13) -0.0002(14)
O14 0.0228(17) 0.0212(16) 0.0112(15) -0.0033(13) 0.0023(13) 0.0012(13)
O15 0.0234(18) 0.0152(15) 0.0175(16) -0.0002(12) -0.0024(13) -0.0046(13)
O16 0.0135(16) 0.0287(18) 0.0192(17) -0.0064(14) -0.0016(13) -0.0010(13)
O17 0.0162(15) 0.0162(15) 0.0095(14) -0.0034(11) -0.0009(12) -0.0004(12)
O18 0.0168(16) 0.0193(15) 0.0093(14) 0.0011(12) 0.0038(12) 0.0052(13)
O19 0.0183(16) 0.0126(14) 0.0159(15) -0.0008(12) -0.0032(12) 0.0009(12)
O20 0.0179(16) 0.0230(16) 0.0070(14) 0.0027(12) 0.0037(12) 0.0057(13)
O21 0.0278(19) 0.0215(16) 0.0187(17) -0.0054(13) 0.0083(14) -0.0031(14)
O22 0.0282(19) 0.0210(16) 0.0187(17) -0.0013(14) 0.0015(14) -0.0026(14)
O23 0.103(5) 0.123(5) 0.046(3) 0.027(3) 0.029(3) 0.068(4)
N1 0.024(2) 0.022(2) 0.0126(18) 0.0063(15) 0.0014(16) 0.0023(17)
N2 0.023(2) 0.027(2) 0.0135(19) 0.0057(16) 0.0040(16) 0.0065(17)
N3 0.025(2) 0.024(2) 0.020(2) 0.0028(16) 0.0003(17) -0.0090(17)
C1 0.037(3) 0.019(2) 0.022(2) -0.002(2) 0.000(2) -0.001(2)
C2 0.026(3) 0.028(3) 0.016(2) -0.0031(19) -0.0013(19) -0.001(2)
C3 0.019(2) 0.029(3) 0.019(2) 0.001(2) -0.0016(19) -0.004(2)
C4 0.023(3) 0.023(2) 0.021(2) 0.0014(19) 0.0032(19) -0.0031(19)
C5 0.019(3) 0.028(3) 0.047(3) -0.001(2) 0.002(2) -0.002(2)
C6 0.027(3) 0.036(3) 0.032(3) 0.001(2) 0.015(2) -0.010(2)

loop_
_geom_bond_atom_site_label_1
_geom_bond_atom_site_label_2
_geom_bond_distance
_geom_bond_site_symmetry_2
_geom_bond_publ_flag
Ga1 O16 1.808(3) . ?
Ga1 O7 1.816(3) . ?
Ga1 O20 1.833(3) 4_575 ?
Ga1 O17 1.854(3) . ?
Ga2 O3 1.809(3) 4_566 ?
Ga2 O2 1.818(3) . ?
Ga2 O11 1.821(3) 4_576 ?
Ga2 O15 1.827(3) . ?
Ga3 O6 1.914(3) 2_646 ?
Ga3 O5 1.956(3) . ?
Ga3 O8 1.967(3) 4_566 ?
Ga3 O18 2.018(3) 2_646 ?
Ga3 O19 2.042(3) 1_545 ?
Ga3 O21 2.106(3) . ?
Ga4 O9 1.977(3) . ?
Ga4 O13 1.987(3) . ?
Ga4 O14 2.001(3) 4_575 ?
Ga4 O10 2.022(3) 4_576 ?
Ga4 O1 2.028(3) . ?
Ga4 O22 2.134(3) . ?
P1 O4 1.521(3) . ?
P1 O1 1.528(3) . ?
P1 O2 1.535(3) . ?
P1 O3 1.555(3) . ?
P2 O6 1.501(3) . ?
P2 O8 1.519(3) . ?
P2 O5 1.532(3) . ?
P2 O7 1.574(3) . ?
P3 O12 1.513(3) . ?
P3 O9 1.526(3) . ?
P3 O10 1.534(3) . ?
P3 O11 1.570(3) . ?
P4 O13 1.505(3) . ?
P4 O14 1.518(3) . ?
P4 O16 1.537(3) . ?
P4 O15 1.560(3) . ?
P5 O19 1.517(3) . ?
P5 O18 1.520(3) . ?
P5 O20 1.566(3) . ?
P5 O17 1.570(3) . ?
O3 Ga2 1.809(3) 4_565 ?
O6 Ti3 1.914(3) 2_656 ?
O6 Ga3 1.914(3) 2_656 ?
O8 Ti3 1.967(3) 4_565 ?
O8 Ga3 1.967(3) 4_565 ?
O10 Ti4 2.022(3) 4_575 ?
O10 Ga4 2.022(3) 4_575 ?
O11 Ga2 1.821(3) 4_575 ?
O14 Ti4 2.001(3) 4_576 ?
O14 Ga4 2.001(3) 4_576 ?
O18 Ti3 2.018(3) 2_656 ?
O18 Ga3 2.018(3) 2_656 ?
O19 Ti3 2.042(3) 1_565 ?
O19 Ga3 2.042(3) 1_565 ?
O20 Ga1 1.833(3) 4_576 ?
O21 H22 0.8748 . ?
O21 H24 1.1086 . ?
O22 H21 0.9662 . ?
O22 H23 0.9000 . ?
O23 H19 1.1453 . ?
O23 H20 1.1123 . ?
N1 C1 1.490(6) . ?
N1 C3 1.499(6) . ?
N1 H1 0.9582 . ?
N1 H2 0.9100 . ?
N2 C2 1.484(6) . ?
N2 C4 1.503(6) . ?
N2 H3 0.8979 . ?
N2 H4 0.9409 . ?
N3 C5 1.464(6) . ?
N3 C6 1.485(7) . ?
N3 H5 0.9743 . ?
N3 H6 0.8512 . ?
C1 C2 1.497(7) . ?
C1 H7 0.8945 . ?
C1 H8 0.9241 . ?
C2 H9 0.8474 . ?
C2 H10 1.0491 . ?
C3 C4 1.519(7) . ?
C3 H11 0.9760 . ?
C3 H12 1.0176 . ?
C4 H13 0.9453 . ?
C4 H14 0.9753 . ?
C5 C6 1.506(7) 3_565 ?
C5 H15 0.8449 . ?
C5 H16 0.9841 . ?
C6 C5 1.506(7) 3_565 ?
C6 H17 1.0096 . ?
C6 H18 0.9204 . ?
